data_2003534
loop_
_publ_author_name
'Bryant, Jnr, G. L.'
'King, Jnr, J. A.'

_publ_section_title
;
 2-Nitrophenyl Phenoxyformate, C~13~H~9~NO~5~
;
_journal_issue 6
_journal_name_full 'Acta Crystallographica Section C'
_journal_page_first 1141
_journal_page_last 1143
_journal_paper_doi 10.1107/S0108270194010449
_journal_volume 51
_journal_year 1995
_chemical_formula_moiety 'C13 H9 N O5'
_chemical_formula_sum 'C13 H9 N O5'
_chemical_formula_weight 259.2
_chemical_name_systematic
;
2-Nitrophenyl Phenoxyformate
;
_space_group_crystal_system monoclinic
_space_group_IT_number 14
_space_group_name_Hall '-P 2yn'
_space_group_name_H-M_alt 'P 1 21/n 1'
_cell_angle_alpha 90
_cell_angle_beta 90.27(2)
_cell_angle_gamma 90
_cell_formula_units_Z 8
_cell_length_a 14.445(3)
_cell_length_b 5.767(1)
_cell_length_c 28.603(5)
_cell_measurement_reflns_used 21
_cell_measurement_temperature 213.9
_cell_measurement_theta_max 20.545
_cell_measurement_theta_min 3.13
_cell_volume 2382.7(8)
_computing_cell_refinement SHELXTL-Plus
_computing_data_collection 'SHELXTL-Plus (Sheldick, 1987)'
_computing_data_reduction SHELXTL-Plus
_computing_molecular_graphics SHELXTL-Plus
_computing_publication_material Manual
_computing_structure_refinement SHELXTL-Plus
_computing_structure_solution SHELXTL-Plus
_diffrn_ambient_temperature 213.9
_diffrn_measurement_device 'Siemens R3mV upgrade of Nicolet P3F'
_diffrn_measurement_method Wycoff
_diffrn_radiation_monochromator graphite
_diffrn_radiation_source xray_tube
_diffrn_radiation_type 'Copper K\a'
_diffrn_radiation_wavelength 1.54178
_diffrn_reflns_av_R_equivalents 0.021
_diffrn_reflns_limit_h_max 14
_diffrn_reflns_limit_h_min -2
_diffrn_reflns_limit_k_max 5
_diffrn_reflns_limit_k_min -5
_diffrn_reflns_limit_l_max 29
_diffrn_reflns_limit_l_min -29
_diffrn_reflns_number 3181
_diffrn_reflns_theta_max 52.5
_diffrn_reflns_theta_min 1.75
_diffrn_standards_interval_count 47
_diffrn_standards_number 3
_exptl_absorpt_coefficient_mu 0.917
_exptl_absorpt_correction_type none
_exptl_crystal_colour colourless
_exptl_crystal_density_diffrn 1.445
_exptl_crystal_description needles
_exptl_crystal_F_000 1072
_exptl_crystal_size_max 0.36
_exptl_crystal_size_mid 0.16
_exptl_crystal_size_min 0.08
_refine_diff_density_max 0.26
_refine_diff_density_min -0.46
_refine_ls_extinction_method none
_refine_ls_goodness_of_fit_obs 0.91
_refine_ls_hydrogen_treatment anisotropic
_refine_ls_matrix_type full-matrix
_refine_ls_number_parameters 343
_refine_ls_number_reflns 2025
_refine_ls_R_factor_all .0902
_refine_ls_R_factor_obs .066
_refine_ls_shift/esd_max 0.016
_refine_ls_shift/esd_mean 0.004
_refine_ls_structure_factor_coef F
_refine_ls_weighting_details 'w = 1/[\s^2^(F)+0.0F^2^]'
_refine_ls_weighting_scheme calc
_refine_ls_wR_factor_all .1007
_refine_ls_wR_factor_obs .087
_reflns_number_observed 2025
_reflns_number_total 2693
_reflns_observed_criterion F>2.0\s(F)
_cod_data_source_file cr1151.cif
_cod_data_source_block C13H9NO5
_cod_depositor_comments
;
 Changing the space group from 'P 1' to '-P 2yn' after consulting the
 original publication. All related space group information was changed
 accordingly.

 Antanas Vaitkus,
 2017-07-04

The following automatic conversions were performed:

'_refine_ls_weighting_scheme' value '1/[\s^2^(F)+0.0F^2^]' was
changed to 'calc'. New tag '_refine_ls_weighting_details' was
created. The value of the new tag was set to 'w =
1/[\s^2^(F)+0.0F^2^]'.

Automatic conversion script
Id: cif_fix_values 3143 2015-03-26 13:38:13Z robertas 
;
_cod_original_cell_volume 2382.8(8)
_cod_original_sg_symbol_Hall '-P 2yn'
_cod_original_sg_symbol_H-M 'P 21/n'
_cod_database_code 2003534

loop_
_space_group_symop_id
_space_group_symop_operation_xyz
1 x,y,z
2 -x+1/2,y+1/2,-z+1/2
3 -x,-y,-z
4 x+1/2,-y+1/2,z+1/2

loop_
_atom_site_aniso_label
_atom_site_aniso_U_11
_atom_site_aniso_U_12
_atom_site_aniso_U_13
_atom_site_aniso_U_22
_atom_site_aniso_U_23
_atom_site_aniso_U_33
_atom_site_aniso_type_symbol
C(14) .028(3) .006(3) -.003(3) .038(4) -.001(3) .036(3) C
O(6) .026(2) 0(2) -.002(2) .057(3) -.008(2) .033(2) O
O(7) .029(2) -.001(2) .001(2) .069(3) -.008(2) .040(2) O
C(15) .028(3) -.005(3) -.001(2) .048(4) -.013(3) .031(3) C
C(16) .040(4) -.006(3) -.009(3) .046(4) -.001(3) .039(3) C
C(17) .044(4) -.012(3) -.007(3) .061(5) -.003(3) .045(4) C
C(18) .039(4) -.006(4) -.011(3) .072(5) -.004(4) .045(4) C
C(19) .055(4) .017(4) -.010(3) .062(5) .004(3) .052(4) C
C(20) .060(4) .001(3) .005(3) .040(4) .003(3) .039(3) C
O(8) .023(2) -.003(2) 0(2) .066(3) -.006(2) .045(2) O
C(21) .015(3) -.005(3) 0(3) .050(4) 0(3) .051(3) C
C(22) .019(3) .001(3) -.008(3) .054(4) -.004(3) .054(4) C
C(23) .029(3) -.007(4) -.012(3) .074(5) -.016(4) .068(4) C
C(24) .032(4) .004(4) -.019(3) .099(6) .001(5) .070(5) C
C(25) .027(3) .007(3) 0(3) .076(5) .025(5) .087(5) C
C(26) .028(3) -.005(3) 0(3) .051(4) .004(3) .068(4) C
N(2) .027(3) -.012(3) -.014(3) .052(3) -.008(3) .071(4) N
O(9) .041(3) .007(2) -.014(2) .090(4) -.043(3) .086(3) O
O(10) .051(3) .003(2) -.017(2) .051(3) .008(3) .080(3) O
C(1) .036(3) .003(3) -.013(2) .038(4) -.002(3) .023(3) C
O(1) .032(2) -.007(2) -.016(2) .050(2) .010(2) .027(2) O
O(2) .039(2) -.012(2) -.019(2) .040(2) .006(2) .044(2) O
C(2) .024(3) -.004(3) -.008(2) .052(4) .006(3) .026(3) C
C(3) .031(3) -.007(3) -.004(3) .042(4) -.002(3) .039(3) C
C(4) .041(3) -.016(3) -.009(3) .049(4) -.013(3) .045(3) C
C(5) .033(3) -.013(3) -.011(3) .057(4) .003(3) .038(3) C
C(6) .030(3) -.006(3) -.005(3) .052(4) .006(3) .042(3) C
C(7) .027(3) -.005(3) -.007(3) .049(4) 0(3) .044(3) C
O(3) .033(2) -.003(2) -.018(2) .039(2) .009(2) .036(2) O
C(8) .030(3) -.005(3) -.012(2) .037(3) .005(3) .025(3) C
C(9) .027(3) -.001(3) -.010(2) .039(4) .007(3) .028(3) C
C(10) .045(4) -.011(3) -.011(2) .041(4) .008(3) .029(3) C
C(11) .031(4) -.018(3) -.014(2) .071(5) .013(3) .034(3) C
C(12) .026(3) -.005(3) -.008(3) .068(5) .017(3) .038(3) C
C(13) .028(3) .006(3) -.006(2) .048(4) .010(3) .037(3) C
N(1) .038(3) .007(3) -.007(2) .044(3) .003(3) .032(3) N
O(4) .058(3) .011(2) .003(2) .055(3) -.001(2) .039(2) O
O(5) .027(2) .001(2) -.016(2) .080(3) -.021(2) .065(3) O

loop_
_atom_site_label
_atom_site_fract_x
_atom_site_fract_y
_atom_site_fract_z
_atom_site_U_iso_or_equiv
_atom_site_thermal_displace_type
_atom_site_calc_flag
_atom_site_calc_attached_atom
_atom_site_type_symbol
C(14) .1441(3) .0329(10) .1409(2) 0.034(2) Uij ? ? C
O(6) .1856(2) .0156(7) .1056(1) 0.039(1) Uij ? ? O
O(7) .1776(2) .0521(7) .1847(1) 0.046(1) Uij ? ? O
C(15) .2754(3) .0423(10) .1897(2) 0.036(2) Uij ? ? C
C(16) .3276(4) .2245(10) .1763(2) 0.041(2) Uij ? ? C
C(17) .4225(4) .2214(12) .1843(2) 0.050(2) Uij ? ? C
C(18) .4605(4) .0339(12) .2071(2) 0.052(2) Uij ? ? C
C(19) .4067(4) -.1467(13) .2212(2) 0.056(2) Uij ? ? C
C(20) .3119(4) -.1463(11) .2123(2) 0.047(2) Uij ? ? C
O(8) .0516(2) .0466(7) .1462(1) 0.045(1) Uij ? ? O
C(21) -.0039(3) .0116(10) .1064(2) 0.039(2) Uij ? ? C
C(22) .0018(3) -.1756(11) .0777(2) 0.043(2) Uij ? ? C
C(23) -.0593(4) -.1980(13) .0394(2) 0.057(2) Uij ? ? C
C(24) -.1252(4) -.0323(15) .0320(3) 0.067(3) Uij ? ? C
C(25) -.1313(4) .1536(14) .0616(3) 0.063(3) Uij ? ? C
C(26) -.0700(4) .1831(11) .0984(2) 0.049(2) Uij ? ? C
N(2) .0679(3) -.3673(10) .0855(2) 0.050(2) Uij ? ? N
O(9) .0979(3) -.4704(9) .0513(2) 0.072(2) Uij ? ? O
O(10) .0881(3) -.4132(8) .1260(2) 0.061(2) Uij ? ? O
C(1) .6069(3) -.2304(10) .1277(2) 0.032(2) Uij ? ? C
O(1) .5987(2) -.3756(7) .1563(1) 0.036(1) Uij ? ? O
O(2) .6687(2) -.0588(6) .1256(1) 0.041(1) Uij ? ? O
C(2) .7402(3) -.0612(10) .1605(2) 0.034(2) Uij ? ? C
C(3) .7454(3) .1296(10) .1886(2) 0.037(2) Uij ? ? C
C(4) .8176(4) .1367(11) .2220(2) 0.045(2) Uij ? ? C
C(5) .8803(4) -.0439(11) .2239(2) 0.043(2) Uij ? ? C
C(6) .8734(3) -.2313(11) .1944(2) 0.041(2) Uij ? ? C
C(7) .8014(3) -.2421(11) .1618(2) 0.040(2) Uij ? ? C
O(3) .5508(2) -.1954(6) .0900(1) 0.036(1) Uij ? ? O
C(8) .4868(3) -.3661(10) .0796(2) 0.031(2) Uij ? ? C
C(9) .5115(3) -.5763(10) .0586(2) 0.031(2) Uij ? ? C
C(10) .4440(4) -.7325(10) .0444(2) 0.038(2) Uij ? ? C
C(11) .3518(4) -.6792(12) .0525(2) 0.045(2) Uij ? ? C
C(12) .3268(4) -.4733(12) .0727(2) 0.044(2) Uij ? ? C
C(13) .3942(3) -.3196(11) .0871(2) 0.038(2) Uij ? ? C
N(1) .6080(3) -.6387(9) .0486(2) 0.038(2) Uij ? ? N
O(4) .6226(3) -.8037(8) .0229(1) 0.051(2) Uij ? ? O
O(5) .6710(3) -.5191(8) .0652(1) 0.057(2) Uij ? ? O
H(16A) .2961 .3622 .1660 0.080 Uiso calc C(16) H
H(17A) .4589 .3441 .1711 0.080 Uiso calc C17) H
H(18A) .5258 .0293 .2137 0.080 Uiso calc C(18) H
H(19A) .4311 -.2860 .2349 0.080 Uiso calc C(19) H
H(20A) .2715 -.2593 .2260 0.080 Uiso calc C(20) H
H(23A) -.0558 -.3298 .0190 0.080 Uiso calc C(23) H
H(24A) -.1670 -.0392 .0058 0.080 Uiso calc C(24) H
H(25A) -.1773 .2697 .0553 0.080 Uiso calc C(25) H
H(26A) -.0773 .3018 .1216 0.080 Uiso calc C(26) H
H(3A) .6978 .2456 .1891 0.080 Uiso calc C(3) H
H(4A) .8264 .2708 .2414 0.080 Uiso calc C(4) H
H(5A) .9299 -.0368 .2463 0.080 Uiso calc C(5) H
H(6A) .9178 -.3548 .1964 0.080 Uiso calc C(6) H
H(7A) .7952 -.3707 .1407 0.080 Uiso calc C(7) H
H(10A) .4631 -.8776 .0311 0.080 Uiso calc C(10) H
H(11A) .3058 -.7783 .0387 0.080 Uiso calc C(11) H
H(12A) .2643 -.4418 .0820 0.080 Uiso calc C(12) H
H(13A) .3800 -.1656 .0975 0.080 Uiso calc C(13) H

loop_
_atom_type_symbol
_atom_type_description
_atom_type_scat_source
_atom_type_scat_dispersion_real
_atom_type_scat_dispersion_imag
? ? International_Tables_Vol_IV_Table_2.3.1 ? ?

loop_
_diffrn_standards_decay_%
6
7
6

loop_
_geom_angle_atom_site_label_1
_geom_angle_atom_site_label_2
_geom_angle_atom_site_label_3
_geom_angle
_geom_angle_publ_flag
O(6) C(14) O(7) 128.4(5) ?
O(7) C(14) O(8) 104.1(4) y
O(6) C(14) O(8) 127.4(5) y
C(14) O(7) C(15) 116.3(4) ?
O(7) C(15) C(16) 119.8(5) ?
O(7) C(15) C(20) 117.3(5) ?
C(16) C(15) C(20) 122.5(5) ?
C(15) C(16) C(17) 119.7(5) ?
C(16) C(17) C(18) 118.7(6) ?
C(17) C(18) C(19) 120.9(6) ?
C(18) C(19) C(20) 120.5(6) ?
C(15) C(20) C(19) 117.6(6) ?
C(14) O(8) C(21) 117.6(4) y
O(8) C(21) C(22) 124.7(5) ?
O(8) C(21) C(26) 114.8(5) ?
C(22) C(21) C(26) 120.5(5) ?
C(21) C(22) C(23) 120.2(5) ?
C(21) C(22) N(2) 122.9(5) ?
C(23) C(22) N(2) 116.9(5) ?
C(22) C(23) C(24) 119.4(6) ?
C(23) C(24) C(25) 119.8(6) ?
C(24) C(25) C(26) 121.7(6) ?
C(21) C(26) C(25) 118.3(6) ?
C(22) N(2) O(10) 117.3(5) y
C(22) N(2) O(9) 118.1(5) y
O(9) N(2) O(10) 124.6(5) ?
O(1) C(1) O(2) 128.9(5) ?
O(1) C(1) O(3) 126.5(5) ?
O(2) C(1) O(3) 104.5(4) ?
C(1) O(2) C(2) 116.2(4) ?
O(2) C(2) C(3) 116.1(5) ?
O(2) C(2) C(7) 119.3(5) ?
C(3) C(2) C(7) 124.5(5) ?
C(2) C(3) C(4) 117.4(5) ?
C(3) C(4) C(5) 119.2(5) ?
C(4) C(5) C(6) 121.5(5) ?
C(5) C(6) C(7) 119.8(5) ?
C(2) C(7) C(6) 117.6(5) ?
C(1) O(3) C(8) 117.4(4) y
O(3) C(8) C(9) 122.5(4) ?
O(3) C(8) C(13) 118.4(5) ?
C(9) C(8) C(13) 118.9(5) ?
C(8) C(9) C(10) 120.5(5) ?
C(8) C(9) N(1) 122.7(4) ?
C(10) C(9) N(1) 116.8(5) ?
C(9) C(10) C(11) 118.8(5) ?
C(10) C(11) C(12) 121.2(6) ?
C(11) C(12) C(13) 119.7(5) ?
C(8) C(13) C(12) 120.8(5) ?
C(9) N(1) O(5) 119.1(5) y
C(9) N(1) O(4) 118.3(4) y
O(4) N(1) O(5) 122.5(4) ?

loop_
_geom_bond_atom_site_label_1
_geom_bond_atom_site_label_2
_geom_bond_distance
_geom_bond_publ_flag
C(14) O(6) 1.183(6) y
C(14) O(7) 1.345(6) y
C(14) O(8) 1.347(6) y
O(7) C(15) 1.420(6) y
C(15) C(16) 1.350(8) ?
C(15) C(20) 1.370(8) ?
C(16) C(17) 1.390(8) ?
C(17) C(18) 1.376(9) ?
C(18) C(19) 1.361(10) ?
C(19) C(20) 1.392(9) ?
O(8) C(21) 1.403(6) y
C(21) C(22) 1.360(8) ?
C(21) C(26) 1.393(8) ?
C(22) C(23) 1.409(8) ?
C(22) N(2) 1.477(8) y
C(23) C(24) 1.365(10) ?
C(24) C(25) 1.370(11) ?
C(25) C(26) 1.383(9) ?
N(2) O(9) 1.227(8) y
N(2) O(10) 1.223(8) y
C(1) O(1) 1.176(7) y
C(1) O(2) 1.335(7) y
C(1) O(3) 1.360(6) y
O(2) C(2) 1.434(6) y
C(2) C(3) 1.363(8) ?
C(2) C(7) 1.367(8) ?
C(3) C(4) 1.412(7) ?
C(4) C(5) 1.380(8) ?
C(5) C(6) 1.375(8) ?
C(6) C(7) 1.395(7) ?
O(3) C(8) 1.383(6) y
C(8) C(9) 1.400(8) ?
C(8) C(13) 1.381(7) ?
C(9) C(10) 1.387(7) ?
C(9) N(1) 1.468(6) y
C(10) C(11) 1.387(8) ?
C(11) C(12) 1.369(9) ?
C(12) C(13) 1.378(8) ?
N(1) O(4) 1.222(6) y
N(1) O(5) 1.235(6) y

loop_
_geom_torsion_atom_site_label_1
_geom_torsion_atom_site_label_2
_geom_torsion_atom_site_label_3
_geom_torsion_atom_site_label_4
_geom_torsion
_geom_torsion_publ_flag
O(6) C(14) O(7) C(15) -2.5(9) ?
O(8) C(14) O(7) C(15) 179.8(4) ?
O(6) C(14) O(8) C(21) 7.6(9) ?
O(7) C(14) O(8) C(21) -174.6(4) ?
C(14) O(7) C(15) C(16) 73.4(7) ?
C(14) O(7) C(15) C(20) -112.6(6) y
O(7) C(15) C(16) C(17) 175.4(5) ?
C(20) C(15) C(16) C(17) 1.8(9) ?
O(7) C(15) C(20) C(19) -174.1(5) ?
C(16) C(15) C(20) C(19) -0.3(9) ?
C(15) C(16) C(17) C(18) -1.9(9) ?
C(16) C(17) C(18) C(19) 0.7(9) ?
C(17) C(18) C(19) C(20) 0.7(9) ?
C(18) C(19) C(20) C(15) -0.9(9) ?
C(14) O(8) C(21) C(22) 52.9(7) y
C(14) O(8) C(21) C(26) -129.2(5) ?
O(8) C(21) C(22) C(23) 177.9(5) ?
O(8) C(21) C(22) N(2) 0.4(8) ?
C(26) C(21) C(22) C(23) 0.0(8) ?
C(26) C(21) C(22) N(2) -177.5(5) ?
O(8) C(21) C(26) C(25) -175.9(5) ?
C(22) C(21) C(26) C(25) 2.2(9) ?
C(21) C(22) C(23) C(24) -1.2(9) ?
N(2) C(22) C(23) C(24) 176.5(6) ?
C(21) C(22) N(2) O(9) -148.9(5) ?
C(21) C(22) N(2) O(10) 31.8(8) ?
C(23) C(22) N(2) O(9) 33.5(7) ?
C(23) C(22) N(2) O(10) -145.8(5) ?
C(22) C(23) C(24) C(25) 0.1(12) ?
C(23) C(24) C(25) C(26) 2.2(11) ?
C(24) C(25) C(26) C(21) -3.3(10) ?
O(1) C(1) O(2) C(2) 6.0(8) ?
O(3) C(1) O(2) C(2) -176.9(4) ?
O(1) C(1) O(3) C(8) -11.1(7) ?
O(2) C(1) O(3) C(8) 171.7(4) ?
C(1) O(2) C(2) C(3) -120.8(5) y
C(1) O(2) C(2) C(7) 63.4(6) ?
O(2) C(2) C(3) C(4) -177.4(4) ?
C(7) C(2) C(3) C(4) -1.7(8) ?
O(2) C(2) C(7) C(6) 176.1(5) ?
C(3) C(2) C(7) C(6) 0.6(8) ?
C(2) C(3) C(4) C(5) 1.7(8) ?
C(3) C(4) C(5) C(6) -0.7(9) ?
C(4) C(5) C(6) C(7) -0.4(9) ?
C(5) C(6) C(7) C(2) 0.4(8) ?
C(1) O(3) C(8) C(9) -75.5(6) y
C(1) O(3) C(8) C(13) 109.5(6) ?
O(3) C(8) C(9) C(10) -173.3(5) ?
O(3) C(8) C(9) N(1) 3.9(9) ?
C(13) C(8) C(9) C(10) 1.7(9) ?
C(13) C(8) C(9) N(1) 179.0(5) ?
O(3) C(8) C(13) C(12) 173.0(5) ?
C(9) C(8) C(13) C(12) -2.3(9) ?
C(8) C(9) C(10) C(11) -1.7(9) ?
N(1) C(9) C(10) C(11) -179.1(5) ?
C(8) C(9) N(1) O(4) -166.9(5) ?
C(8) C(9) N(1) O(5) 10.9(8) y
C(10) C(9) N(1) O(4) 10.4(8) ?
C(10) C(9) N(1) O(5) -171.8(5) ?
C(9) C(10) C(11) C(12) 2.2(9) ?
C(10) C(11) C(12) C(13) -2.7(9) ?
C(11) C(12) C(13) C(8) 2.8(9) ?
